data_7053298
loop_
_publ_author_name
'Day, Jonathan'
'Marriott, Katie E. R.'
'Kilner, Colin A.'
'Halcrow, Malcolm A.'

_publ_section_title
;
 The effect of different ligand substituents on the chemistry of a
 zinc--pyrazole anion host
;
_journal_issue 1
_journal_name_full 'New Journal of Chemistry'
_journal_page_first 52
_journal_paper_doi 10.1039/b9nj00412b
_journal_volume 34
_journal_year 2010
_chemical_formula_moiety 'C27 H42 Br N6 Zn, NO3, H2O'
_chemical_formula_sum 'C27 H44 Br N7 O4 Zn'
_chemical_formula_weight 675.97
_chemical_name_systematic
;
Bromo-tris(5-cyclohexylpyrazole)zinc(II) nitrate hydrate
;
_space_group_IT_number 62
_symmetry_cell_setting orthorhombic
_symmetry_space_group_name_Hall '-P 2ac 2n'
_symmetry_space_group_name_H-M 'P n m a'
_atom_sites_solution_hydrogens geom
_atom_sites_solution_primary direct
_atom_sites_solution_secondary difmap
_audit_creation_method SHELXL-97
_cell_angle_alpha 90.00
_cell_angle_beta 90.00
_cell_angle_gamma 90.00
_cell_formula_units_Z 4
_cell_length_a 11.5875(16)
_cell_length_b 15.191(3)
_cell_length_c 18.270(3)
_cell_measurement_reflns_used 110627
_cell_measurement_temperature 150(2)
_cell_measurement_theta_max 29.16
_cell_measurement_theta_min 2.08
_cell_volume 3216.0(9)
_computing_cell_refinement 'APEX 2 software, Bruker Nonius 2004'
_computing_data_collection 'APEX 2 software, Bruker Nonius 2004'
_computing_data_reduction 'SAINT, Bruker Nonius 2004'
_computing_molecular_graphics 'XSEED (Barbour, 2003)'
_computing_publication_material 'local program'
_computing_structure_refinement 'SHELXL-97 (Sheldrick, 1997)'
_computing_structure_solution 'SHELXS-97 (Sheldrick, 1990)'
_diffrn_ambient_temperature 150(2)
_diffrn_detector_area_resol_mean '120 microns'
_diffrn_measured_fraction_theta_full 0.933
_diffrn_measured_fraction_theta_max 0.933
_diffrn_measurement_device_type 'Bruker X8 Apex diffractometer'
_diffrn_measurement_method 'Rotation images'
_diffrn_radiation_monochromator graphite
_diffrn_radiation_source 'rotating anode'
_diffrn_radiation_type MoK\a
_diffrn_radiation_wavelength 0.71073
_diffrn_reflns_av_R_equivalents 0.0540
_diffrn_reflns_av_sigmaI/netI 0.0213
_diffrn_reflns_limit_h_max 15
_diffrn_reflns_limit_h_min -15
_diffrn_reflns_limit_k_max 19
_diffrn_reflns_limit_k_min -19
_diffrn_reflns_limit_l_max 23
_diffrn_reflns_limit_l_min -24
_diffrn_reflns_number 110627
_diffrn_reflns_theta_full 29.16
_diffrn_reflns_theta_max 29.16
_diffrn_reflns_theta_min 2.08
_exptl_absorpt_coefficient_mu 2.048
_exptl_absorpt_correction_T_max 0.912
_exptl_absorpt_correction_T_min 0.797
_exptl_absorpt_correction_type multi-scan
_exptl_absorpt_process_details
;
Sheldrick, G. M. (2002). SADABS v. 2.03. University of
G/ottingen, Germany.
;
_exptl_crystal_colour Colourless
_exptl_crystal_density_diffrn 1.396
_exptl_crystal_density_method 'not measured'
_exptl_crystal_description Fragment
_exptl_crystal_F_000 1408
_exptl_crystal_size_max 0.32
_exptl_crystal_size_mid 0.26
_exptl_crystal_size_min 0.22
_refine_diff_density_max 2.322
_refine_diff_density_min -1.175
_refine_diff_density_rms 0.136
_refine_ls_extinction_method none
_refine_ls_goodness_of_fit_ref 1.118
_refine_ls_hydrogen_treatment constr
_refine_ls_matrix_type full
_refine_ls_number_parameters 203
_refine_ls_number_reflns 4191
_refine_ls_number_restraints 0
_refine_ls_restrained_S_all 1.118
_refine_ls_R_factor_all 0.0535
_refine_ls_R_factor_gt 0.0318
_refine_ls_shift/su_max 0.001
_refine_ls_shift/su_mean 0.000
_refine_ls_structure_factor_coef Fsqd
_refine_ls_weighting_details 'calc w=1/[\s^2^(Fo^2^)+(0.0354P)^2^+4.8357P] where P=(Fo^2^+2Fc^2^)/3'
_refine_ls_weighting_scheme calc
_refine_ls_wR_factor_gt 0.0764
_refine_ls_wR_factor_ref 0.0928
_reflns_number_gt 3438
_reflns_number_total 4191
_reflns_threshold_expression >2sigma(I)
_cod_data_source_file b9nj00412b.txt
_cod_data_source_block jd10
_cod_depositor_comments
;
The following automatic conversions were performed:

'_symmetry_cell_setting' value 'Orthorhombic' changed to
'orthorhombic' according to
/home/saulius/struct/CIF-dictionaries/cif_core.dic dictionary named
'cif_core.dic' version 2.4.2 from 2011-04-26.

Automatic conversion script
Id: cif_fix_values 1891 2012-01-12 08:04:46Z andrius 
;
_cod_original_cell_volume 3215.9(8)
_cod_database_code 7053298

loop_
_symmetry_equiv_pos_as_xyz
'x, y, z'
'-x+1/2, -y, z+1/2'
'x+1/2, -y+1/2, -z+1/2'
'-x, y+1/2, -z'
'-x, -y, -z'
'x-1/2, y, -z-1/2'
'-x-1/2, y-1/2, z-1/2'
'x, -y-1/2, z'

loop_
_atom_site_label
_atom_site_type_symbol
_atom_site_fract_x
_atom_site_fract_y
_atom_site_fract_z
_atom_site_U_iso_or_equiv
_atom_site_adp_type
_atom_site_occupancy
_atom_site_symmetry_multiplicity
_atom_site_calc_flag
_atom_site_refinement_flags
Zn1 Zn 0.55863(3) 0.2500 0.469288(19) 0.01807(10) Uani 1 2 d S
Br2 Br 0.67236(3) 0.2500 0.357698(17) 0.02660(10) Uani 1 2 d S
N3 N 0.59954(16) 0.13564(12) 0.52154(10) 0.0199(4) Uani 1 1 d .
N4 N 0.60399(17) 0.11491(13) 0.59536(10) 0.0219(4) Uani 1 1 d .
H4 H 0.5845 0.1513 0.6307 0.026 Uiso 1 1 calc R
C5 C 0.64247(19) 0.03096(15) 0.60629(12) 0.0208(4) Uani 1 1 d .
C6 C 0.6638(2) -0.00481(16) 0.53687(13) 0.0257(5) Uani 1 1 d .
H6 H 0.6910 -0.0623 0.5260 0.031 Uiso 1 1 calc R
C7 C 0.6364(2) 0.06216(16) 0.48669(13) 0.0237(5) Uani 1 1 d .
H7 H 0.6429 0.0566 0.4351 0.028 Uiso 1 1 calc R
C8 C 0.6535(2) -0.00922(16) 0.68246(13) 0.0245(5) Uani 1 1 d .
H8 H 0.6963 -0.0661 0.6773 0.029 Uiso 1 1 calc R
C9 C 0.7236(2) 0.05020(17) 0.73502(14) 0.0316(6) Uani 1 1 d .
H9A H 0.6873 0.1091 0.7373 0.038 Uiso 1 1 calc R
H9B H 0.8029 0.0575 0.7157 0.038 Uiso 1 1 calc R
C10 C 0.7295(3) 0.01054(19) 0.81332(14) 0.0354(6) Uani 1 1 d .
H10A H 0.7735 -0.0453 0.8119 0.042 Uiso 1 1 calc R
H10B H 0.7709 0.0518 0.8460 0.042 Uiso 1 1 calc R
C11 C 0.6081(3) -0.0071(2) 0.84430(15) 0.0418(7) Uani 1 1 d .
H11A H 0.5658 0.0493 0.8491 0.050 Uiso 1 1 calc R
H11B H 0.6146 -0.0338 0.8935 0.050 Uiso 1 1 calc R
C12 C 0.5403(3) -0.0699(2) 0.79308(15) 0.0417(7) Uani 1 1 d .
H12A H 0.4616 -0.0790 0.8127 0.050 Uiso 1 1 calc R
H12B H 0.5795 -0.1277 0.7912 0.050 Uiso 1 1 calc R
C13 C 0.5325(2) -0.03064(19) 0.71453(14) 0.0321(6) Uani 1 1 d .
H13A H 0.4929 -0.0732 0.6821 0.038 Uiso 1 1 calc R
H13B H 0.4857 0.0238 0.7159 0.038 Uiso 1 1 calc R
N14 N 0.3916(2) 0.2500 0.43061(14) 0.0192(5) Uani 1 2 d S
N15 N 0.2901(2) 0.2500 0.46999(14) 0.0199(5) Uani 1 2 d S
H15 H 0.2864 0.2500 0.5181 0.024 Uiso 1 2 calc SR
C16 C 0.1956(3) 0.2500 0.42485(18) 0.0220(6) Uani 1 2 d S
C17 C 0.2379(3) 0.2500 0.35315(18) 0.0258(7) Uani 1 2 d S
H17 H 0.1940 0.2500 0.3092 0.031 Uiso 1 2 calc SR
C18 C 0.3589(3) 0.2500 0.35952(18) 0.0253(7) Uani 1 2 d S
H18 H 0.4108 0.2500 0.3193 0.030 Uiso 1 2 calc SR
C19 C 0.0725(3) 0.2500 0.45430(19) 0.0254(7) Uani 1 2 d S
H19 H 0.0193 0.2500 0.4112 0.031 Uiso 1 2 calc SR
C20 C 0.0466(2) 0.16532(18) 0.49963(15) 0.0313(6) Uani 1 1 d .
H20A H 0.0583 0.1128 0.4685 0.038 Uiso 1 1 calc R
H20B H 0.1009 0.1616 0.5413 0.038 Uiso 1 1 calc R
C21 C -0.0792(2) 0.1663(2) 0.52878(18) 0.0432(7) Uani 1 1 d .
H21A H -0.1335 0.1640 0.4870 0.052 Uiso 1 1 calc R
H21B H -0.0925 0.1135 0.5594 0.052 Uiso 1 1 calc R
C22 C -0.1033(4) 0.2500 0.5746(2) 0.0469(11) Uani 1 2 d S
H22A H -0.0535 0.2500 0.6186 0.056 Uiso 1 2 calc SR
H22B H -0.1847 0.2500 0.5909 0.056 Uiso 1 2 calc SR
N23 N 0.2979(3) 0.2500 0.66515(15) 0.0247(6) Uani 1 2 d S
O24 O 0.3699(2) 0.2500 0.6184(2) 0.0537(9) Uani 1 2 d S
O25 O 0.3407(3) 0.2500 0.73128(15) 0.0406(7) Uani 1 2 d S
O26 O 0.1923(3) 0.2500 0.65757(17) 0.0453(7) Uani 1 2 d S
O27 O 0.5730(2) 0.2500 0.70371(14) 0.0323(6) Uani 1 2 d S
H27A H 0.6229 0.2500 0.7477 0.039 Uiso 1 2 calc SR
H27B H 0.4910 0.2500 0.7189 0.039 Uiso 1 2 calc SR

loop_
_atom_site_aniso_label
_atom_site_aniso_U_11
_atom_site_aniso_U_22
_atom_site_aniso_U_33
_atom_site_aniso_U_23
_atom_site_aniso_U_13
_atom_site_aniso_U_12
Zn1 0.02116(19) 0.01786(18) 0.01519(17) 0.000 0.00084(13) 0.000
Br2 0.03293(19) 0.02829(18) 0.01857(16) 0.000 0.00804(13) 0.000
N3 0.0229(9) 0.0208(9) 0.0159(8) 0.0010(7) -0.0001(7) 0.0006(7)
N4 0.0305(10) 0.0200(9) 0.0152(9) -0.0004(7) 0.0030(7) 0.0024(8)
C5 0.0192(10) 0.0196(10) 0.0237(11) 0.0029(9) -0.0007(8) -0.0009(9)
C6 0.0295(12) 0.0196(11) 0.0278(12) -0.0021(9) 0.0031(10) 0.0028(9)
C7 0.0271(12) 0.0240(11) 0.0199(10) -0.0040(9) 0.0023(9) 0.0011(9)
C8 0.0281(12) 0.0211(11) 0.0241(11) 0.0049(9) -0.0027(9) -0.0001(9)
C9 0.0363(14) 0.0296(13) 0.0290(13) 0.0080(10) -0.0111(11) -0.0082(11)
C10 0.0443(16) 0.0345(14) 0.0273(13) 0.0068(11) -0.0134(11) -0.0053(12)
C11 0.0520(18) 0.0522(18) 0.0213(12) 0.0067(12) -0.0004(12) 0.0036(15)
C12 0.0399(16) 0.0518(18) 0.0335(14) 0.0170(13) 0.0013(12) -0.0119(13)
C13 0.0304(13) 0.0388(14) 0.0270(12) 0.0073(11) -0.0024(10) -0.0091(11)
N14 0.0205(13) 0.0191(13) 0.0178(12) 0.000 -0.0002(10) 0.000
N15 0.0217(13) 0.0219(13) 0.0161(12) 0.000 -0.0007(10) 0.000
C16 0.0253(17) 0.0187(15) 0.0219(15) 0.000 -0.0063(13) 0.000
C17 0.0297(18) 0.0279(17) 0.0198(15) 0.000 -0.0070(13) 0.000
C18 0.0331(18) 0.0233(16) 0.0194(15) 0.000 0.0019(13) 0.000
C19 0.0221(16) 0.0304(18) 0.0239(16) 0.000 -0.0068(13) 0.000
C20 0.0246(12) 0.0322(13) 0.0372(14) 0.0031(11) -0.0043(10) -0.0030(10)
C21 0.0242(13) 0.0536(19) 0.0518(18) 0.0113(15) -0.0031(12) -0.0107(13)
C22 0.0217(19) 0.076(3) 0.043(2) 0.000 0.0025(17) 0.000
N23 0.0315(16) 0.0258(14) 0.0170(13) 0.000 0.0003(11) 0.000
O24 0.0215(14) 0.066(2) 0.074(2) 0.000 0.0074(15) 0.000
O25 0.0397(16) 0.0565(19) 0.0257(13) 0.000 -0.0033(12) 0.000
O26 0.0355(17) 0.059(2) 0.0411(16) 0.000 -0.0065(13) 0.000
O27 0.0334(14) 0.0338(14) 0.0297(13) 0.000 -0.0002(11) 0.000

loop_
_atom_type_symbol
_atom_type_description
_atom_type_scat_dispersion_real
_atom_type_scat_dispersion_imag
_atom_type_scat_source
C C 0.0033 0.0016 'International Tables Vol C Tables 4.2.6.8 and 6.1.1.4'
H H 0.0000 0.0000 'International Tables Vol C Tables 4.2.6.8 and 6.1.1.4'
N N 0.0061 0.0033 'International Tables Vol C Tables 4.2.6.8 and 6.1.1.4'
O O 0.0106 0.0060 'International Tables Vol C Tables 4.2.6.8 and 6.1.1.4'
Zn Zn 0.2839 1.4301 'International Tables Vol C Tables 4.2.6.8 and 6.1.1.4'
Br Br -0.2901 2.4595 'International Tables Vol C Tables 4.2.6.8 and 6.1.1.4'

loop_
_geom_angle_atom_site_label_1
_geom_angle_atom_site_label_2
_geom_angle_atom_site_label_3
_geom_angle
_geom_angle_site_symmetry_1
_geom_angle_site_symmetry_3
N3 Zn1 N3 116.94(10) 8_565 .
N3 Zn1 N14 112.28(6) . .
N3 Zn1 Br2 105.49(5) . .
N14 Zn1 Br2 102.82(7) . .
C7 N3 N4 104.98(18) . .
C7 N3 Zn1 123.76(15) . .
N4 N3 Zn1 131.16(14) . .
C5 N4 N3 111.51(18) . .
N4 C5 C6 106.7(2) . .
N4 C5 C8 122.3(2) . .
C6 C5 C8 131.0(2) . .
C5 C6 C7 105.6(2) . .
N3 C7 C6 111.2(2) . .
C5 C8 C9 112.13(19) . .
C5 C8 C13 110.61(19) . .
C9 C8 C13 111.2(2) . .
C8 C9 C10 111.6(2) . .
C11 C10 C9 111.4(2) . .
C10 C11 C12 110.4(2) . .
C11 C12 C13 110.5(2) . .
C8 C13 C12 112.1(2) . .
C18 N14 N15 105.2(3) . .
C18 N14 Zn1 126.3(2) . .
N15 N14 Zn1 128.5(2) . .
C16 N15 N14 111.6(3) . .
N15 C16 C17 106.5(3) . .
N15 C16 C19 122.3(3) . .
C17 C16 C19 131.2(3) . .
C16 C17 C18 105.8(3) . .
N14 C18 C17 111.0(3) . .
C16 C19 C20 111.56(18) . .
C20 C19 C20 111.2(3) 8_565 .
C21 C20 C19 110.8(2) . .
C22 C21 C20 111.3(3) . .
C21 C22 C21 110.5(4) . 8_565
O24 N23 O26 127.9(3) . .
O24 N23 O25 113.3(3) . .
O26 N23 O25 118.8(3) . .

loop_
_geom_bond_atom_site_label_1
_geom_bond_atom_site_label_2
_geom_bond_distance
Zn1 N3 2.0381(19)
Zn1 N14 2.060(3)
Zn1 Br2 2.4276(5)
N3 C7 1.354(3)
N3 N4 1.386(2)
N4 C5 1.366(3)
C5 C6 1.402(3)
C5 C8 1.525(3)
C6 C7 1.406(3)
C8 C9 1.548(3)
C8 C13 1.554(3)
C9 C10 1.554(3)
C10 C11 1.540(4)
C11 C12 1.550(4)
C12 C13 1.557(4)
N14 C18 1.353(4)
N14 N15 1.379(4)
N15 C16 1.370(4)
C16 C17 1.399(5)
C16 C19 1.524(5)
C17 C18 1.407(5)
C19 C20 1.559(3)
C20 C21 1.552(4)
C21 C22 1.547(4)
N23 O24 1.194(4)
N23 O26 1.231(4)
N23 O25 1.306(4)

loop_
_geom_hbond_atom_site_label_D
_geom_hbond_atom_site_label_H
_geom_hbond_atom_site_label_A
_geom_hbond_distance_DH
_geom_hbond_distance_HA
_geom_hbond_distance_DA
_geom_hbond_angle_DHA
_geom_hbond_site_symmetry_A
N4 H4 O27 0.88 2.01 2.874(3) 166.5 .
N15 H15 O24 0.88 2.07 2.865(5) 149.4 .
O27 H27A O25 0.99 2.55 3.321(4) 134.3 3_556
O27 H27A O26 0.99 1.91 2.887(4) 169.2 3_556
O27 H27B O24 0.99 2.31 2.822(4) 111.2 .
O27 H27B O25 0.99 1.76 2.739(4) 171.2 .
